data_4315298
loop_
_publ_author_name
'Sebastian A. Stoian'
'Carmen Paraschiv'
'Nathalie Kiritsakas'
'Francesc Lloret'
'Eckard M\"unck'
'Emile L. Bominaar'
'Marius Andruh'

_publ_section_title
;
 M\"ossbauer, Electron Paramagnetic Resonance, and Magnetic Susceptibility
 Studies on Members of a New Family of Cyano-Bridged 3d-4f Complexes.
 Demonstration of Anisotropic Exchange in a Fe-Gd Complex
;
_journal_name_full 'Inorganic Chemistry'
_journal_page_first 3387
_journal_page_last 3401
_journal_paper_doi 10.1021/ic902516r
_journal_volume 49
_journal_year 2010
_chemical_formula_moiety 'C6 H16 Fe La N6 O8, 2(C6 H12 N4)'
_chemical_formula_sum 'C18 H40 Fe La N14 O8'
_chemical_formula_weight 775.40
_chemical_name_systematic
;

 ?

;
_space_group_IT_number 14
_symmetry_cell_setting monoclinic
_symmetry_space_group_name_Hall '-P 2ybc'
_symmetry_space_group_name_H-M 'P 1 21/c 1'
_atom_sites_solution_hydrogens geom
_atom_sites_solution_primary direct
_atom_sites_solution_secondary difmap
_audit_creation_method SHELXL-97
_cell_angle_alpha 90.00
_cell_angle_beta 91.2330(12)
_cell_angle_gamma 90.00
_cell_formula_units_Z 4
_cell_length_a 14.9250(4)
_cell_length_b 10.1240(2)
_cell_length_c 20.2330(5)
_cell_measurement_reflns_used 8995
_cell_measurement_temperature 173(2)
_cell_measurement_theta_max 30.000
_cell_measurement_theta_min 2.66
_cell_volume 3056.51(13)
_computing_cell_refinement 'Bruker SMART'
_computing_data_collection 'Bruker SMART'
_computing_data_reduction 'Bruker SAINT'
_computing_molecular_graphics 'Bruker SHELXTL'
_computing_publication_material 'Bruker SHELXTL'
_computing_structure_refinement 'SHELXL-97 (Sheldrick, 1997)'
_computing_structure_solution 'SHELXS-97 (Sheldrick, 1990)'
_diffrn_ambient_temperature 173(2)
_diffrn_measured_fraction_theta_full 0.998
_diffrn_measured_fraction_theta_max 0.998
_diffrn_measurement_device_type 'CCD area detector'
_diffrn_measurement_method 'phi and omega scans'
_diffrn_radiation_monochromator graphite
_diffrn_radiation_source 'fine-focus sealed tube'
_diffrn_radiation_type MoK\a
_diffrn_radiation_wavelength 0.71073
_diffrn_reflns_av_R_equivalents 0.0454
_diffrn_reflns_av_sigmaI/netI 0.0748
_diffrn_reflns_limit_h_max 21
_diffrn_reflns_limit_h_min -20
_diffrn_reflns_limit_k_max 13
_diffrn_reflns_limit_k_min -14
_diffrn_reflns_limit_l_max 28
_diffrn_reflns_limit_l_min -28
_diffrn_reflns_number 16049
_diffrn_reflns_theta_full 30.03
_diffrn_reflns_theta_max 30.03
_diffrn_reflns_theta_min 1.36
_exptl_absorpt_coefficient_mu 1.918
_exptl_absorpt_correction_T_max 0.7519
_exptl_absorpt_correction_T_min 0.686
_exptl_absorpt_correction_type multi-scan
_exptl_absorpt_process_details sadabs
_exptl_crystal_colour yellow
_exptl_crystal_density_diffrn 1.685
_exptl_crystal_density_meas ?
_exptl_crystal_density_method 'not measured'
_exptl_crystal_description prism
_exptl_crystal_F_000 1572
_exptl_crystal_size_max 0.20
_exptl_crystal_size_mid 0.20
_exptl_crystal_size_min 0.15
_refine_diff_density_max 2.021
_refine_diff_density_min -1.491
_refine_diff_density_rms 0.180
_refine_ls_extinction_method none
_refine_ls_goodness_of_fit_ref 1.016
_refine_ls_hydrogen_treatment constr
_refine_ls_matrix_type full
_refine_ls_number_parameters 379
_refine_ls_number_reflns 8926
_refine_ls_number_restraints 0
_refine_ls_restrained_S_all 1.016
_refine_ls_R_factor_all 0.0815
_refine_ls_R_factor_gt 0.0531
_refine_ls_shift/su_max 0.001
_refine_ls_shift/su_mean 0.000
_refine_ls_structure_factor_coef Fsqd
_refine_ls_weighting_details 'calc w=1/[\s^2^(Fo^2^)+(0.0515P)^2^+13.5994P] where P=(Fo^2^+2Fc^2^)/3'
_refine_ls_weighting_scheme calc
_refine_ls_wR_factor_gt 0.1233
_refine_ls_wR_factor_ref 0.1359
_reflns_number_gt 6537
_reflns_number_total 8926
_reflns_threshold_expression >2sigma(I)
_cod_data_source_file ic902516r_si_001_1.cif
_cod_data_source_block e62
_cod_depositor_comments
;
The following automatic conversions were performed:

'_symmetry_cell_setting' value 'Monoclinic' changed to 'monoclinic'
according to the built-in table from CIF Core dictionary named
'cif_core.dic' version 2.4.1 from 2010-06-29.

Automatic conversion script
Id: cif_fix_values 1646 2011-03-28 12:23:43Z adriana 

The following automatic conversions were performed:

'_exptl_crystal_density_meas' value 'none' was changed to '?' - the
value is perceived as not measured.

Automatic conversion script
Id: cif_fix_values 3008 2015-01-20 13:52:24Z robertas 
;
_cod_database_code 4315298

loop_
_symmetry_equiv_pos_as_xyz
'x, y, z'
'-x, y+1/2, -z+1/2'
'-x, -y, -z'
'x, -y-1/2, z-1/2'

loop_
_atom_site_label
_atom_site_type_symbol
_atom_site_fract_x
_atom_site_fract_y
_atom_site_fract_z
_atom_site_U_iso_or_equiv
_atom_site_adp_type
_atom_site_occupancy
_atom_site_symmetry_multiplicity
_atom_site_calc_flag
_atom_site_refinement_flags
_atom_site_disorder_assembly
_atom_site_disorder_group
La1 La 0.751693(15) 0.18115(3) 0.888338(12) 0.01375(8) Uani 1 1 d . . .
O1 O 0.7895(2) -0.0470(4) 0.84643(18) 0.0336(9) Uani 1 1 d . . .
O2 O 0.8859(2) 0.0887(4) 0.95401(17) 0.0253(8) Uani 1 1 d . . .
O3 O 0.8100(2) 0.3487(4) 0.97165(19) 0.0311(9) Uani 1 1 d . . .
O4 O 0.8896(2) 0.2686(4) 0.82993(18) 0.0264(8) Uani 1 1 d . . .
O5 O 0.7397(2) 0.1727(4) 0.75940(16) 0.0282(8) Uani 1 1 d . . .
O6 O 0.7059(3) 0.4053(4) 0.84047(19) 0.0366(10) Uani 1 1 d . . .
O7 O 0.6171(2) 0.2919(4) 0.94281(17) 0.0243(7) Uani 1 1 d . . .
O8 O 0.6072(2) 0.0758(4) 0.84393(17) 0.0250(7) Uani 1 1 d . . .
Fe1 Fe 0.74186(4) -0.17050(6) 1.10296(3) 0.01348(13) Uani 1 1 d . . .
C1 C 0.7693(3) -0.2941(5) 1.1739(2) 0.0201(10) Uani 1 1 d . . .
N1 N 0.7844(3) -0.3644(5) 1.2170(2) 0.0385(12) Uani 1 1 d . . .
C2 C 0.6174(3) -0.2080(5) 1.1185(2) 0.0233(10) Uani 1 1 d . . .
N2 N 0.5437(3) -0.2330(5) 1.1293(3) 0.0364(11) Uani 1 1 d . . .
C3 C 0.7436(3) -0.0282(5) 1.1678(2) 0.0224(10) Uani 1 1 d . . .
N3 N 0.7477(3) 0.0540(5) 1.2062(2) 0.0370(11) Uani 1 1 d . . .
C4 C 0.7134(3) -0.0459(5) 1.0318(2) 0.0197(9) Uani 1 1 d . . .
N4 N 0.7031(3) 0.0287(5) 0.9893(2) 0.0269(9) Uani 1 1 d . . .
C5 C 0.8660(3) -0.1293(5) 1.0886(2) 0.0215(10) Uani 1 1 d . . .
N5 N 0.9380(3) -0.0978(5) 1.0778(2) 0.0348(11) Uani 1 1 d . . .
C6 C 0.7446(3) -0.3157(5) 1.0399(3) 0.0239(10) Uani 1 1 d . . .
N6 N 0.7458(3) -0.4024(5) 1.0039(2) 0.0381(12) Uani 1 1 d . . .
N7 N 0.5747(3) 0.3242(4) 0.1856(2) 0.0259(9) Uani 1 1 d . . .
N8 N 0.5441(3) 0.3050(4) 0.0673(2) 0.0237(9) Uani 1 1 d . . .
N9 N 0.4358(3) 0.4148(5) 0.1377(2) 0.0280(9) Uani 1 1 d . . .
N10 N 0.4567(3) 0.1773(4) 0.1449(2) 0.0273(9) Uani 1 1 d . . .
C7 C 0.5276(3) 0.1986(5) 0.1948(3) 0.0263(11) Uani 1 1 d . . .
H7A H 0.5712 0.1252 0.1928 0.032 Uiso 1 1 calc R . .
H7B H 0.5010 0.1975 0.2392 0.032 Uiso 1 1 calc R . .
C8 C 0.6132(3) 0.3246(6) 0.1194(2) 0.0252(10) Uani 1 1 d . . .
H8A H 0.6585 0.2534 0.1167 0.030 Uiso 1 1 calc R . .
H8B H 0.6440 0.4099 0.1121 0.030 Uiso 1 1 calc R . .
C9 C 0.4779(3) 0.4138(6) 0.0728(2) 0.0293(12) Uani 1 1 d . . .
H9A H 0.5082 0.4994 0.0657 0.035 Uiso 1 1 calc R . .
H9B H 0.4309 0.4035 0.0379 0.035 Uiso 1 1 calc R . .
C10 C 0.5076(4) 0.4305(5) 0.1884(2) 0.0294(11) Uani 1 1 d . . .
H10A H 0.5377 0.5166 0.1819 0.035 Uiso 1 1 calc R . .
H10B H 0.4808 0.4312 0.2327 0.035 Uiso 1 1 calc R . .
C11 C 0.4978(3) 0.1791(6) 0.0795(3) 0.0304(12) Uani 1 1 d . . .
H11A H 0.4508 0.1654 0.0449 0.037 Uiso 1 1 calc R . .
H11B H 0.5413 0.1056 0.0767 0.037 Uiso 1 1 calc R . .
C12 C 0.3921(3) 0.2873(6) 0.1481(3) 0.0321(12) Uani 1 1 d . . .
H12A H 0.3444 0.2745 0.1139 0.039 Uiso 1 1 calc R . .
H12B H 0.3636 0.2870 0.1918 0.039 Uiso 1 1 calc R . .
N11 N 0.0754(3) 0.2453(4) 0.1303(2) 0.0239(9) Uani 1 1 d . . .
N12 N -0.0554(3) 0.2982(4) 0.1959(2) 0.0256(9) Uani 1 1 d . . .
N13 N -0.0563(3) 0.3483(4) 0.0774(2) 0.0236(9) Uani 1 1 d . . .
N14 N 0.0386(3) 0.4751(4) 0.1544(2) 0.0241(9) Uani 1 1 d . . .
C13 C 0.1107(3) 0.3783(5) 0.1451(3) 0.0267(11) Uani 1 1 d . . .
H13A H 0.1489 0.3745 0.1857 0.032 Uiso 1 1 calc R . .
H13B H 0.1486 0.4076 0.1083 0.032 Uiso 1 1 calc R . .
C14 C -0.0182(3) 0.4795(5) 0.0939(3) 0.0265(11) Uani 1 1 d . . .
H14A H 0.0180 0.5110 0.0566 0.032 Uiso 1 1 calc R . .
H14B H -0.0676 0.5432 0.1002 0.032 Uiso 1 1 calc R . .
C15 C 0.0186(3) 0.2045(5) 0.1845(3) 0.0274(11) Uani 1 1 d . . .
H15A H 0.0558 0.1968 0.2254 0.033 Uiso 1 1 calc R . .
H15B H -0.0068 0.1163 0.1744 0.033 Uiso 1 1 calc R . .
C16 C -0.0168(3) 0.4287(5) 0.2092(2) 0.0264(11) Uani 1 1 d . . .
H16A H 0.0204 0.4248 0.2502 0.032 Uiso 1 1 calc R . .
H16B H -0.0658 0.4927 0.2163 0.032 Uiso 1 1 calc R . .
C17 C 0.0180(3) 0.2551(6) 0.0698(2) 0.0267(11) Uani 1 1 d . . .
H17A H 0.0551 0.2839 0.0324 0.032 Uiso 1 1 calc R . .
H17B H -0.0065 0.1667 0.0589 0.032 Uiso 1 1 calc R . .
C18 C -0.1098(3) 0.3066(6) 0.1343(3) 0.0292(11) Uani 1 1 d . . .
H18A H -0.1592 0.3705 0.1405 0.035 Uiso 1 1 calc R . .
H18B H -0.1369 0.2192 0.1248 0.035 Uiso 1 1 calc R . .

loop_
_atom_site_aniso_label
_atom_site_aniso_U_11
_atom_site_aniso_U_22
_atom_site_aniso_U_33
_atom_site_aniso_U_23
_atom_site_aniso_U_13
_atom_site_aniso_U_12
La1 0.01445(12) 0.01479(13) 0.01202(12) 0.00000(10) 0.00056(8) 0.00079(10)
O1 0.040(2) 0.032(2) 0.0283(19) -0.0129(17) -0.0090(15) 0.0150(17)
O2 0.0139(15) 0.033(2) 0.0288(18) 0.0042(16) -0.0032(13) 0.0002(14)
O3 0.0293(19) 0.025(2) 0.038(2) -0.0067(16) -0.0144(16) 0.0053(15)
O4 0.0199(16) 0.028(2) 0.0316(19) -0.0059(16) 0.0076(14) -0.0016(14)
O5 0.0313(18) 0.038(2) 0.0155(16) 0.0017(15) -0.0023(13) -0.0046(16)
O6 0.045(2) 0.034(2) 0.031(2) 0.0149(17) 0.0167(17) 0.0187(18)
O7 0.0187(15) 0.031(2) 0.0234(17) 0.0004(15) 0.0045(13) 0.0029(14)
O8 0.0208(16) 0.027(2) 0.0276(18) -0.0026(15) -0.0029(13) 0.0007(14)
Fe1 0.0132(3) 0.0143(3) 0.0130(3) 0.0006(2) 0.0011(2) 0.0005(2)
C1 0.015(2) 0.032(3) 0.014(2) 0.0020(19) -0.0057(15) 0.0013(18)
N1 0.047(3) 0.036(3) 0.032(3) 0.011(2) -0.008(2) 0.001(2)
C2 0.016(2) 0.025(3) 0.028(3) 0.005(2) -0.0025(18) 0.0021(18)
N2 0.020(2) 0.043(3) 0.046(3) 0.012(2) -0.0007(19) -0.002(2)
C3 0.026(2) 0.023(3) 0.019(2) -0.0025(19) 0.0034(18) 0.001(2)
N3 0.044(3) 0.041(3) 0.026(2) -0.010(2) 0.006(2) 0.003(2)
C4 0.014(2) 0.025(3) 0.020(2) 0.0005(19) 0.0020(16) 0.0014(18)
N4 0.022(2) 0.031(2) 0.028(2) 0.0105(19) 0.0018(16) 0.0024(18)
C5 0.018(2) 0.025(3) 0.021(2) -0.0029(19) -0.0014(17) 0.0041(19)
N5 0.018(2) 0.044(3) 0.042(3) 0.000(2) 0.0028(18) -0.001(2)
C6 0.024(2) 0.020(2) 0.028(2) 0.001(2) -0.0002(18) 0.003(2)
N6 0.047(3) 0.032(3) 0.035(3) -0.013(2) -0.007(2) 0.010(2)
N7 0.033(2) 0.026(2) 0.019(2) -0.0001(17) -0.0056(16) 0.0009(18)
N8 0.0219(19) 0.031(2) 0.0185(19) -0.0015(17) 0.0005(15) 0.0039(17)
N9 0.031(2) 0.027(2) 0.027(2) 0.0041(18) 0.0051(17) 0.0077(19)
N10 0.025(2) 0.024(2) 0.033(2) -0.0006(19) 0.0035(17) -0.0015(18)
C7 0.033(3) 0.019(3) 0.026(3) 0.006(2) 0.001(2) 0.002(2)
C8 0.019(2) 0.032(3) 0.025(2) 0.001(2) 0.0004(18) -0.002(2)
C9 0.026(2) 0.040(3) 0.023(2) 0.004(2) 0.0040(19) 0.008(2)
C10 0.048(3) 0.019(3) 0.022(2) -0.004(2) 0.005(2) 0.002(2)
C11 0.026(2) 0.032(3) 0.032(3) -0.011(2) 0.002(2) -0.001(2)
C12 0.024(2) 0.036(3) 0.037(3) 0.007(2) 0.007(2) 0.006(2)
N11 0.025(2) 0.025(2) 0.022(2) -0.0017(17) -0.0015(16) 0.0033(17)
N12 0.026(2) 0.028(3) 0.023(2) 0.0023(18) 0.0058(16) -0.0012(17)
N13 0.023(2) 0.026(2) 0.022(2) 0.0017(17) -0.0014(15) 0.0013(17)
N14 0.027(2) 0.021(2) 0.024(2) 0.0012(17) -0.0022(16) -0.0033(17)
C13 0.021(2) 0.031(3) 0.029(3) -0.003(2) 0.0005(19) -0.002(2)
C14 0.029(3) 0.023(3) 0.028(3) 0.003(2) -0.0024(19) 0.000(2)
C15 0.034(3) 0.025(3) 0.024(3) 0.002(2) 0.000(2) 0.001(2)
C16 0.035(3) 0.023(3) 0.021(2) -0.005(2) 0.0006(19) 0.002(2)
C17 0.024(2) 0.034(3) 0.022(2) -0.006(2) -0.0001(18) 0.003(2)
C18 0.021(2) 0.032(3) 0.035(3) -0.002(2) 0.000(2) 0.000(2)

loop_
_atom_type_symbol
_atom_type_description
_atom_type_scat_dispersion_real
_atom_type_scat_dispersion_imag
_atom_type_scat_source
O O 0.0106 0.0060 'International Tables Vol C Tables 4.2.6.8 and 6.1.1.4'
N N 0.0061 0.0033 'International Tables Vol C Tables 4.2.6.8 and 6.1.1.4'
C C 0.0033 0.0016 'International Tables Vol C Tables 4.2.6.8 and 6.1.1.4'
H H 0.0000 0.0000 'International Tables Vol C Tables 4.2.6.8 and 6.1.1.4'
Fe Fe 0.3463 0.8444 'International Tables Vol C Tables 4.2.6.8 and 6.1.1.4'
La La -0.2871 2.4523 'International Tables Vol C Tables 4.2.6.8 and 6.1.1.4'

loop_
_geom_angle_atom_site_label_1
_geom_angle_atom_site_label_2
_geom_angle_atom_site_label_3
_geom_angle
_geom_angle_site_symmetry_1
_geom_angle_site_symmetry_3
_geom_angle_publ_flag
O1 La1 O3 139.41(11) . . ?
O1 La1 O8 72.11(12) . . ?
O3 La1 O8 142.18(11) . . ?
O1 La1 O4 88.51(13) . . ?
O3 La1 O4 78.88(12) . . ?
O8 La1 O4 131.70(11) . . ?
O1 La1 O6 138.09(12) . . ?
O3 La1 O6 75.09(13) . . ?
O8 La1 O6 91.17(13) . . ?
O4 La1 O6 74.24(12) . . ?
O1 La1 O2 70.24(12) . . ?
O3 La1 O2 69.23(12) . . ?
O8 La1 O2 132.56(12) . . ?
O4 La1 O2 74.78(11) . . ?
O6 La1 O2 136.26(13) . . ?
O1 La1 O7 136.42(12) . . ?
O3 La1 O7 71.50(11) . . ?
O8 La1 O7 70.79(11) . . ?
O4 La1 O7 133.82(12) . . ?
O6 La1 O7 64.51(11) . . ?
O2 La1 O7 123.22(11) . . ?
O1 La1 O5 69.28(12) . . ?
O3 La1 O5 134.58(13) . . ?
O8 La1 O5 66.13(11) . . ?
O4 La1 O5 65.66(11) . . ?
O6 La1 O5 68.81(12) . . ?
O2 La1 O5 122.89(11) . . ?
O7 La1 O5 113.90(11) . . ?
O1 La1 N4 78.15(14) . . ?
O3 La1 N4 88.46(14) . . ?
O8 La1 N4 77.67(12) . . ?
O4 La1 N4 142.05(12) . . ?
O6 La1 N4 136.71(12) . . ?
O2 La1 N4 67.29(11) . . ?
O7 La1 N4 72.35(12) . . ?
O5 La1 N4 136.90(13) . . ?
C5 Fe1 C2 178.7(2) . . ?
C5 Fe1 C1 93.6(2) . . ?
C2 Fe1 C1 86.61(19) . . ?
C5 Fe1 C6 91.8(2) . . ?
C2 Fe1 C6 89.5(2) . . ?
C1 Fe1 C6 89.5(2) . . ?
C5 Fe1 C3 86.7(2) . . ?
C2 Fe1 C3 92.0(2) . . ?
C1 Fe1 C3 88.8(2) . . ?
C6 Fe1 C3 177.7(2) . . ?
C5 Fe1 C4 86.77(19) . . ?
C2 Fe1 C4 93.02(19) . . ?
C1 Fe1 C4 179.59(19) . . ?
C6 Fe1 C4 90.7(2) . . ?
C3 Fe1 C4 91.1(2) . . ?
N1 C1 Fe1 178.0(5) . . ?
N2 C2 Fe1 177.9(5) . . ?
N3 C3 Fe1 177.6(5) . . ?
N4 C4 Fe1 175.2(4) . . ?
C4 N4 La1 156.1(3) . . ?
N5 C5 Fe1 175.5(5) . . ?
N6 C6 Fe1 178.7(5) . . ?
C7 N7 C8 108.4(4) . . ?
C7 N7 C10 107.5(4) . . ?
C8 N7 C10 108.2(4) . . ?
C8 N8 C11 108.6(4) . . ?
C8 N8 C9 107.6(4) . . ?
C11 N8 C9 108.2(4) . . ?
C12 N9 C9 108.8(4) . . ?
C12 N9 C10 108.4(4) . . ?
C9 N9 C10 107.7(4) . . ?
C7 N10 C11 108.0(4) . . ?
C7 N10 C12 108.8(4) . . ?
C11 N10 C12 108.4(4) . . ?
N10 C7 N7 112.5(4) . . ?
N10 C7 H7A 109.1 . . ?
N7 C7 H7A 109.1 . . ?
N10 C7 H7B 109.1 . . ?
N7 C7 H7B 109.1 . . ?
H7A C7 H7B 107.8 . . ?
N7 C8 N8 111.8(4) . . ?
N7 C8 H8A 109.3 . . ?
N8 C8 H8A 109.3 . . ?
N7 C8 H8B 109.3 . . ?
N8 C8 H8B 109.3 . . ?
H8A C8 H8B 107.9 . . ?
N9 C9 N8 111.8(4) . . ?
N9 C9 H9A 109.3 . . ?
N8 C9 H9A 109.3 . . ?
N9 C9 H9B 109.3 . . ?
N8 C9 H9B 109.3 . . ?
H9A C9 H9B 107.9 . . ?
N7 C10 N9 112.3(4) . . ?
N7 C10 H10A 109.1 . . ?
N9 C10 H10A 109.1 . . ?
N7 C10 H10B 109.1 . . ?
N9 C10 H10B 109.1 . . ?
H10A C10 H10B 107.9 . . ?
N10 C11 N8 111.6(4) . . ?
N10 C11 H11A 109.3 . . ?
N8 C11 H11A 109.3 . . ?
N10 C11 H11B 109.3 . . ?
N8 C11 H11B 109.3 . . ?
H11A C11 H11B 108.0 . . ?
N9 C12 N10 111.4(4) . . ?
N9 C12 H12A 109.3 . . ?
N10 C12 H12A 109.3 . . ?
N9 C12 H12B 109.3 . . ?
N10 C12 H12B 109.3 . . ?
H12A C12 H12B 108.0 . . ?
C15 N11 C13 108.5(4) . . ?
C15 N11 C17 107.7(4) . . ?
C13 N11 C17 107.7(4) . . ?
C16 N12 C18 108.0(4) . . ?
C16 N12 C15 108.4(4) . . ?
C18 N12 C15 107.7(4) . . ?
C17 N13 C18 108.8(4) . . ?
C17 N13 C14 108.3(4) . . ?
C18 N13 C14 107.0(4) . . ?
C13 N14 C14 108.8(4) . . ?
C13 N14 C16 108.0(4) . . ?
C14 N14 C16 108.2(4) . . ?
N14 C13 N11 112.0(4) . . ?
N14 C13 H13A 109.2 . . ?
N11 C13 H13A 109.2 . . ?
N14 C13 H13B 109.2 . . ?
N11 C13 H13B 109.2 . . ?
H13A C13 H13B 107.9 . . ?
N14 C14 N13 111.8(4) . . ?
N14 C14 H14A 109.3 . . ?
N13 C14 H14A 109.3 . . ?
N14 C14 H14B 109.3 . . ?
N13 C14 H14B 109.3 . . ?
H14A C14 H14B 107.9 . . ?
N11 C15 N12 112.6(4) . . ?
N11 C15 H15A 109.1 . . ?
N12 C15 H15A 109.1 . . ?
N11 C15 H15B 109.1 . . ?
N12 C15 H15B 109.1 . . ?
H15A C15 H15B 107.8 . . ?
N12 C16 N14 112.0(4) . . ?
N12 C16 H16A 109.2 . . ?
N14 C16 H16A 109.2 . . ?
N12 C16 H16B 109.2 . . ?
N14 C16 H16B 109.2 . . ?
H16A C16 H16B 107.9 . . ?
N13 C17 N11 112.4(4) . . ?
N13 C17 H17A 109.1 . . ?
N11 C17 H17A 109.1 . . ?
N13 C17 H17B 109.1 . . ?
N11 C17 H17B 109.1 . . ?
H17A C17 H17B 107.9 . . ?
N12 C18 N13 112.2(4) . . ?
N12 C18 H18A 109.2 . . ?
N13 C18 H18A 109.2 . . ?
N12 C18 H18B 109.2 . . ?
N13 C18 H18B 109.2 . . ?
H18A C18 H18B 107.9 . . ?

loop_
_geom_bond_atom_site_label_1
_geom_bond_atom_site_label_2
_geom_bond_distance
_geom_bond_site_symmetry_2
_geom_bond_publ_flag
La1 O1 2.529(4) . ?
La1 O3 2.532(4) . ?
La1 O8 2.552(3) . ?
La1 O4 2.553(3) . ?
La1 O6 2.554(4) . ?
La1 O2 2.557(3) . ?
La1 O7 2.570(3) . ?
La1 O5 2.613(3) . ?
La1 N4 2.673(4) . ?
Fe1 C5 1.927(5) . ?
Fe1 C2 1.928(5) . ?
Fe1 C1 1.941(5) . ?
Fe1 C6 1.948(5) . ?
Fe1 C3 1.949(5) . ?
Fe1 C4 1.953(5) . ?
C1 N1 1.144(6) . ?
C2 N2 1.154(6) . ?
C3 N3 1.139(7) . ?
C4 N4 1.154(6) . ?
C5 N5 1.147(6) . ?
C6 N6 1.141(7) . ?
N7 C7 1.467(7) . ?
N7 C8 1.469(6) . ?
N7 C10 1.472(7) . ?
N8 C8 1.473(6) . ?
N8 C11 1.473(7) . ?
N8 C9 1.485(7) . ?
N9 C12 1.464(7) . ?
N9 C9 1.468(6) . ?
N9 C10 1.476(7) . ?
N10 C7 1.463(7) . ?
N10 C11 1.470(7) . ?
N10 C12 1.475(7) . ?
C7 H7A 0.9900 . ?
C7 H7B 0.9900 . ?
C8 H8A 0.9900 . ?
C8 H8B 0.9900 . ?
C9 H9A 0.9900 . ?
C9 H9B 0.9900 . ?
C10 H10A 0.9900 . ?
C10 H10B 0.9900 . ?
C11 H11A 0.9900 . ?
C11 H11B 0.9900 . ?
C12 H12A 0.9900 . ?
C12 H12B 0.9900 . ?
N11 C15 1.459(6) . ?
N11 C13 1.474(7) . ?
N11 C17 1.483(6) . ?
N12 C16 1.464(7) . ?
N12 C18 1.475(7) . ?
N12 C15 1.478(7) . ?
N13 C17 1.466(6) . ?
N13 C18 1.477(7) . ?
N13 C14 1.481(7) . ?
N14 C13 1.471(7) . ?
N14 C14 1.474(6) . ?
N14 C16 1.474(6) . ?
C13 H13A 0.9900 . ?
C13 H13B 0.9900 . ?
C14 H14A 0.9900 . ?
C14 H14B 0.9900 . ?
C15 H15A 0.9900 . ?
C15 H15B 0.9900 . ?
C16 H16A 0.9900 . ?
C16 H16B 0.9900 . ?
C17 H17A 0.9900 . ?
C17 H17B 0.9900 . ?
C18 H18A 0.9900 . ?
C18 H18B 0.9900 . ?
